data_4031502
loop_
_publ_author_name
'Whelan, T.'
'Brint, P.'
'Spalding, T.R.'
'Lloyd, D.R.'
'McDonald, W.S.'

_publ_section_title
;
 Bonding in clusters. Part 5. The electronic, molecular, and crystal
 structure of 1,10- B10 H8 (N2)2. A combined theoretical, photoelectron
 and X-ray crystallographic study
;
_journal_name_full
;
Journal of the Chemical Society. Dalton Transactions, Inorganic Chemistry 
(1972-)
;
_journal_page_first 2469
_journal_page_last 2473
_journal_volume 1982
_journal_year 1982
_chemical_formula_sum 'B10 H8 N4'
_chemical_name_systematic 'B10 H8 (N2)2'
_space_group_IT_number 15
_symmetry_space_group_name_Hall '-I 2ya'
_symmetry_space_group_name_H-M 'I 1 2/a 1'
_cell_angle_alpha 90
_cell_angle_beta 90
_cell_angle_gamma 90
_cell_formula_units_Z 4
_cell_length_a 11.411
_cell_length_b 6.658
_cell_length_c 13.058
_cell_volume 992.074
_citation_journal_id_ASTM JCDTBI
_cod_data_source_file Whelan_JCDTBI_1982_955.cif
_cod_data_source_block H8B10N4
_cod_original_cell_volume 992.0742
_cod_original_sg_symbol_Hall '-C 2yc (x+z,y,-x)'
_cod_original_formula_sum 'H8 B10 N4'
_cod_database_code 4031502

loop_
_symmetry_equiv_pos_as_xyz
x,y,z
-x+1/2,y,-z
-x,-y,-z
x-1/2,-y,z
x+1/2,y+1/2,z+1/2
-x+1,y+1/2,-z+1/2
-x+1/2,-y+1/2,-z+1/2
x,-y+1/2,z+1/2

loop_
_atom_site_label
_atom_site_type_symbol
_atom_site_fract_x
_atom_site_fract_y
_atom_site_fract_z
_atom_site_occupancy
_atom_site_U_iso_or_equiv
H4 H 0.0523 0.363 -0.0706 1 0.0
N1 N 0.03275 0.23642 0.1579 1 0.0
H1 H 0.1258 -0.0914 0.0056 1 0.0
B5 B 0.13133 0.30729 -0.037 1 0.0
H3 H 0.2237 0.5559 0.1088 1 0.0
H2 H 0.2917 0.0943 0.1846 1 0.0
N2 N -0.03956 0.24333 0.21157 1 0.0
B2 B 0.17171 0.04646 0.00612 1 0.0
B4 B 0.22888 0.41655 0.06637 1 0.0
B1 B 0.13264 0.23187 0.08456 1 0.0
B3 B 0.26937 0.15432 0.10863 1 0.0
